data_1563220
loop_
_publ_author_name
'Berthebaud, D.'
'Sato, A.'
'Michiue, Y.'
'Mori, T.'
'Nomura, A.'
'Shishido, T.'
'Nakajima, K.'

_publ_section_title
;
 Effect of transition element doping on crystal structure of rare earth
 borosilicides REB44Si2
;
_journal_issue 7
_journal_name_full 'Journal of Solid State Chemistry'
_journal_page_first 1682
_journal_page_last 1687
_journal_paper_doi 10.1016/j.jssc.2011.04.038
_journal_volume 184
_journal_year 2011
_chemical_compound_source 'synthesis as described'
_chemical_formula_moiety 'B329.34 Rh0.18 Si8.88 Y8'
_chemical_formula_sum 'B41.1 Rh0.02 Si1.1 Y'
_chemical_formula_weight 566.1496
_space_group_IT_number 55
_space_group_name_Hall '-P 2 2ab'
_space_group_name_H-M_alt 'P b a m'
_symmetry_cell_setting orthorhombic
_symmetry_Int_Tables_number 55
_symmetry_space_group_name_Hall '-P 2 2ab'
_symmetry_space_group_name_H-M 'P b a m'
_atom_sites_solution_hydrogens .
_atom_sites_solution_primary direct
_atom_sites_solution_secondary difmap
_cell_angle_alpha 90.000(5)
_cell_angle_beta 90.000(5)
_cell_angle_gamma 90.000(5)
_cell_formula_units_Z 8
_cell_length_a 16.673(5)
_cell_length_b 17.659(5)
_cell_length_c 9.511(5)
_cell_measurement_reflns_used 22115
_cell_measurement_temperature 293(2)
_cell_measurement_theta_max 27.1
_cell_measurement_theta_min 1.7
_cell_measurement_wavelength 0.71073
_cell_volume 2800.3(19)
_computing_cell_refinement 'Bruker AXS SAINT PLUS 6.45'
_computing_data_collection 'Bruker AXS SMART for WNT/2000 5.625'
_computing_data_reduction 'Bruker AXS SAINT PLUS 6.45'
_computing_molecular_graphics 'Diamond 3 (Brandebourg, 2005)'
_computing_publication_material 'WinGX publication routines (Farrugia, 1999)'
_computing_structure_refinement 'SHELXL-97 (Sheldrick, 1997)'
_computing_structure_solution 'SIR2004 (Burla et al, 2004)'
_diffrn_ambient_temperature 293(2)
_diffrn_measured_fraction_theta_full 0.957
_diffrn_measured_fraction_theta_max 0.957
_diffrn_measurement_device_type 'Bruker SMART APEX CCD'
_diffrn_measurement_method \w
_diffrn_radiation_monochromator graphite
_diffrn_radiation_probe x-ray
_diffrn_radiation_source 'fine-focus sealed tube'
_diffrn_radiation_type MoK\a
_diffrn_radiation_wavelength 0.71073
_diffrn_reflns_av_R_equivalents 0.052
_diffrn_reflns_av_unetI/netI 0.0361
_diffrn_reflns_limit_h_max 21
_diffrn_reflns_limit_h_min -21
_diffrn_reflns_limit_k_max 22
_diffrn_reflns_limit_k_min -22
_diffrn_reflns_limit_l_max 11
_diffrn_reflns_limit_l_min -12
_diffrn_reflns_number 22115
_diffrn_reflns_theta_full 27.12
_diffrn_reflns_theta_max 27.12
_diffrn_reflns_theta_min 1.68
_diffrn_standards_interval_count .
_diffrn_standards_interval_time .
_diffrn_standards_number 84
_exptl_absorpt_coefficient_mu 4.483
_exptl_absorpt_correction_T_max 0.066980
_exptl_absorpt_correction_T_min 0.010044
_exptl_absorpt_correction_type empirical
_exptl_absorpt_process_details sadabs
_exptl_crystal_colour black
_exptl_crystal_density_diffrn 2.686
_exptl_crystal_density_method 'not measured'
_exptl_crystal_description prism
_exptl_crystal_F_000 2241
_exptl_crystal_size_max 0.1
_exptl_crystal_size_mid 0.08
_exptl_crystal_size_min 0.06
_refine_diff_density_max 2.169
_refine_diff_density_min -0.577
_refine_diff_density_rms 0.153
_refine_ls_extinction_method none
_refine_ls_goodness_of_fit_ref 1.105
_refine_ls_hydrogen_treatment .
_refine_ls_matrix_type full
_refine_ls_number_parameters 231
_refine_ls_number_reflns 3150
_refine_ls_number_restraints 0
_refine_ls_restrained_S_all 1.105
_refine_ls_R_factor_all 0.0544
_refine_ls_R_factor_gt 0.0407
_refine_ls_shift/su_max 0
_refine_ls_shift/su_mean 0
_refine_ls_structure_factor_coef Fsqd
_refine_ls_weighting_details 'calc w=1/[\s^2^(Fo^2^)+(0.0621P)^2^+9.7187P] where P=(Fo^2^+2Fc^2^)/3'
_refine_ls_weighting_scheme calc
_refine_ls_wR_factor_gt 0.1059
_refine_ls_wR_factor_ref 0.1207
_reflns_number_gt 2597
_reflns_number_total 3150
_reflns_threshold_expression >2sigma(I)
_cod_data_source_file JSSC-2011-184-1682.cif
_cod_data_source_block tm1941
_cod_database_code 1563220
_diffrn_standards_decay_ +0.07

loop_
_symmetry_equiv_pos_as_xyz
'x, y, z'
'-x, -y, z'
'x+1/2, -y+1/2, -z'
'-x+1/2, y+1/2, -z'
'-x, -y, -z'
'x, y, -z'
'-x-1/2, y-1/2, z'
'x-1/2, -y-1/2, z'

loop_
_atom_site_label
_atom_site_type_symbol
_atom_site_fract_x
_atom_site_fract_y
_atom_site_fract_z
_atom_site_U_iso_or_equiv
_atom_site_adp_type
_atom_site_occupancy
_atom_site_symmetry_multiplicity
_atom_site_calc_flag
_atom_site_refinement_flags
_atom_site_disorder_assembly
_atom_site_disorder_group
Y1 Y 0.10376(2) 0.05201(2) 0.22957(4) 0.00737(15) Uani 1 1 d . . .
Si1 Si 0.55686(16) 0.22113(15) 0.5 0.0088(9) Uani 0.489(11) 2 d SP . .
B51 B 0.55686(16) 0.22113(15) 0.5 0.0088(9) Uani 0.511(11) 2 d SP . .
Si2 Si 0.22169(15) 0.38678(15) -0.5 0.0103(9) Uani 0.536(11) 2 d SP . .
B53 B 0.22169(15) 0.38678(15) -0.5 0.0103(9) Uani 0.464(11) 2 d SP . .
Si3 Si 0.15618(12) 0.08005(12) 0.5 0.0086(7) Uani 0.744(8) 2 d SP . .
Si4 Si 0.03460(17) 0.46257(17) 0.5 0.0132(11) Uani 0.451(12) 2 d SP . .
B52 B 0.03460(17) 0.46257(17) 0.5 0.0132(11) Uani 0.549(12) 2 d SP . .
B1 B 0.1381(4) -0.0307(4) 0 0.0062(12) Uiso 1 2 d S . .
B2 B 0.0498(4) 0.1252(3) 0 0.0043(11) Uiso 1 2 d S . .
B3 B -0.0974(2) 0.3557(2) 0.3316(5) 0.0062(8) Uiso 1 1 d . . .
B4 B -0.1070(2) 0.1876(2) 0.4056(5) 0.0069(9) Uiso 1 1 d . . .
B5 B -0.2606(3) 0.2781(2) 0.3353(5) 0.0069(8) Uiso 1 1 d . . .
B6 B 0.0637(3) 0.5489(2) -0.0938(5) 0.0060(9) Uiso 1 1 d . . .
B7 B 0.0940(4) 0.4712(4) 0 0.0073(12) Uiso 1 2 d S . .
B8 B 0.1207(4) -0.0323(4) 0.5 0.0078(12) Uiso 1 2 d S . .
B9 B 0.1896(4) 0.4450(3) 0 0.0055(12) Uiso 1 2 d S . .
B10 B -0.0356(3) 0.2577(2) -0.0948(4) 0.0065(9) Uiso 1 1 d . . .
B11 B 0.1209(3) 0.1881(2) 0.0973(5) 0.0063(9) Uiso 1 1 d . . .
B12 B 0.2990(2) 0.1542(2) 0.0883(5) 0.0057(8) Uiso 1 1 d . . .
B13 B -0.0176(2) 0.1412(2) 0.3361(5) 0.0067(8) Uiso 1 1 d . . .
B14 B 0.0341(2) 0.4614(2) -0.1566(5) 0.0056(8) Uiso 1 1 d . . .
B15 B 0.0321(4) 0.3145(3) 0 0.0055(12) Uiso 1 2 d S . .
B16 B 0.2626(3) 0.0745(2) 0.1815(5) 0.0056(8) Uiso 1 1 d . . .
B17 B 0.0377(4) 0.1119(4) 0.5 0.0085(13) Uiso 1 2 d S . .
B18 B -0.1508(2) 0.2624(2) 0.3307(5) 0.0067(9) Uiso 1 1 d . . .
B19 B 0.1151(2) -0.0923(2) 0.3352(5) 0.0065(9) Uiso 1 1 d . . .
B20 B -0.0016(3) 0.3655(2) 0.4042(5) 0.0079(9) Uiso 1 1 d . . .
B21 B 0.1667(2) -0.0852(2) 0.1633(5) 0.0059(8) Uiso 1 1 d . . .
B22 B 0.2091(3) 0.1678(2) 0.1833(5) 0.0063(8) Uiso 1 1 d . . .
B23 B 0.0648(2) 0.2694(2) -0.1582(5) 0.0062(8) Uiso 1 1 d . . .
B24 B -0.0423(4) 0.1722(3) 0 0.0056(12) Uiso 1 2 d S . .
B25 B 0.3259(3) 0.0678(2) 0.3371(5) 0.0081(9) Uiso 1 1 d . . .
B26 B 0.0258(3) -0.0449(2) 0.4063(5) 0.0076(9) Uiso 1 1 d . . .
B27 B 0.2107(3) -0.1719(2) 0.0952(5) 0.0060(9) Uiso 1 1 d . . .
B28 B 0.1271(4) 0.2756(4) 0 0.0060(12) Uiso 1 2 d S . .
B29 B 0.3840(2) 0.1964(2) 0.1744(5) 0.0068(8) Uiso 1 1 d . . .
B30 B 0.0701(3) 0.4213(2) -0.3064(5) 0.0071(8) Uiso 1 1 d . . .
B31 B 0.0177(2) 0.1774(2) 0.1636(5) 0.0064(8) Uiso 1 1 d . . .
B32 B 0.2280(2) 0.1171(2) 0.3446(5) 0.0061(8) Uiso 1 1 d . . .
B33 B 0.1294(4) -0.1294(4) 0 0.0064(12) Uiso 1 2 d S . .
B34 B 0.1684(3) 0.3860(2) -0.3060(5) 0.0074(9) Uiso 1 1 d . . .
B35 B 0.2892(3) 0.2417(2) 0.1759(5) 0.0070(8) Uiso 1 1 d . . .
B36 B 0.0851(3) 0.3225(2) -0.3053(5) 0.0072(9) Uiso 1 1 d . . .
B37 B 0.2326(2) -0.0095(2) 0.0974(5) 0.0069(9) Uiso 1 1 d . . .
B38 B 0.2026(4) 0.3459(4) 0 0.0072(12) Uiso 1 2 d S . .
B39 B 0.3685(3) 0.0975(2) 0.1782(5) 0.0062(8) Uiso 1 1 d . . .
B40 B 0.2743(2) -0.0997(2) 0.1586(5) 0.0057(8) Uiso 1 1 d . . .
Rh1 Rh -0.1899(6) 0.3407(6) 0.5 0.013(6) Uani 0.044(3) 2 d SP . .
B41 B -0.1881(3) 0.3403(3) 0.5853(9) 0.0065(11) Uiso 0.956(3) 1 d P . .
B42 B -0.3272(3) 0.2069(3) 0.4061(5) 0.0115(9) Uiso 1 1 d . . .
B43 B 0.0145(4) 0.4080(3) 0 0.0061(12) Uiso 1 2 d S . .
B44 B -0.0119(4) 0.1978(4) 0.5 0.0089(13) Uiso 1 2 d S . .
B45 B 0.0433(4) 0.0215(3) 0 0.0064(12) Uiso 1 2 d S . .
B46 B 0.3534(3) -0.0252(3) 0.4068(5) 0.0098(9) Uiso 1 1 d . . .
B47 B 0.1682(4) -0.1187(4) 0.5 0.0095(13) Uiso 1 2 d S . .
B48 B -0.0793(8) 0.3462(7) 0 0.026(4) Uiso 0.67(3) 2 d SP . .
B49 B 0.1087(7) 0.3757(7) -0.1175(13) 0.011(4) Uiso 0.41(2) 1 d P . .
B50 B 0.1459(15) -0.2512(14) 0 0.039(8) Uiso 0.41(3) 2 d SP . .

loop_
_atom_site_aniso_label
_atom_site_aniso_U_11
_atom_site_aniso_U_22
_atom_site_aniso_U_33
_atom_site_aniso_U_23
_atom_site_aniso_U_13
_atom_site_aniso_U_12
Y1 0.0071(2) 0.0068(2) 0.0082(2) 0.00019(14) 0.00038(14) 0.00030(14)
Si1 0.0114(14) 0.0088(14) 0.0061(14) 0 0 0.0028(10)
B51 0.0114(14) 0.0088(14) 0.0061(14) 0 0 0.0028(10)
Si2 0.0090(13) 0.0152(15) 0.0066(14) 0 0 -0.0001(10)
B53 0.0090(13) 0.0152(15) 0.0066(14) 0 0 -0.0001(10)
Si3 0.0076(12) 0.0125(12) 0.0056(12) 0 0 -0.0019(8)
Si4 0.0146(17) 0.0172(18) 0.0076(16) 0 0 -0.0062(11)
B52 0.0146(17) 0.0172(18) 0.0076(16) 0 0 -0.0062(11)
Rh1 0.013(6) 0.006(6) 0.020(14) 0 0 0.000(4)

loop_
_atom_type_symbol
_atom_type_description
_atom_type_scat_dispersion_real
_atom_type_scat_dispersion_imag
_atom_type_scat_source
B B 0.0013 0.0007 'International Tables Vol C Tables 4.2.6.8 and 6.1.1.4'
Si Si 0.0817 0.0704 'International Tables Vol C Tables 4.2.6.8 and 6.1.1.4'
Y Y -2.7962 3.5667 'International Tables Vol C Tables 4.2.6.8 and 6.1.1.4'
Rh Rh -1.1178 0.9187 'International Tables Vol C Tables 4.2.6.8 and 6.1.1.4'

loop_
_geom_angle_atom_site_label_1
_geom_angle_atom_site_label_2
_geom_angle_atom_site_label_3
_geom_angle
_geom_angle_site_symmetry_1
_geom_angle_site_symmetry_3
B45 Y1 B32 142.43(16) . .
B45 Y1 B1 41.31(18) . .
B32 Y1 B1 114.24(16) . .
B45 Y1 B2 41.38(18) . .
B32 Y1 B2 113.22(16) . .
B1 Y1 B2 70.92(15) . .
B45 Y1 B31 75.94(17) . .
B32 Y1 B31 99.08(13) . .
B1 Y1 B31 111.60(15) . .
B2 Y1 B31 40.84(14) . .
B45 Y1 B21 75.95(17) . .
B32 Y1 B21 100.58(13) . .
B1 Y1 B21 40.92(14) . .
B2 Y1 B21 111.67(14) . .
B31 Y1 B21 151.57(13) . .
B45 Y1 B37 80.00(16) . .
B32 Y1 B37 75.04(13) . .
B1 Y1 B37 40.40(16) . .
B2 Y1 B37 94.65(14) . .
B31 Y1 B37 129.63(13) . .
B21 Y1 B37 39.64(13) . .
B45 Y1 B16 106.36(16) . .
B32 Y1 B16 39.85(13) . .
B1 Y1 B16 74.64(16) . .
B2 Y1 B16 96.84(15) . .
B31 Y1 B16 110.93(13) . .
B21 Y1 B16 73.44(12) . .
B37 Y1 B16 37.75(13) . .
B45 Y1 B11 80.03(17) . .
B32 Y1 B11 73.89(13) . .
B1 Y1 B11 94.68(15) . .
B2 Y1 B11 40.35(15) . .
B31 Y1 B11 39.58(13) . .
B21 Y1 B11 129.71(13) . .
B37 Y1 B11 93.21(13) . .
B16 Y1 B11 72.03(13) . .
B45 Y1 B26 102.35(16) . .
B32 Y1 B26 113.33(14) . .
B1 Y1 B26 105.16(15) . .
B2 Y1 B26 129.90(16) . .
B31 Y1 B26 113.73(13) . .
B21 Y1 B26 76.55(13) . .
B37 Y1 B26 114.30(13) . .
B16 Y1 B26 131.31(13) . .
B11 Y1 B26 152.44(13) . .
B45 Y1 B22 106.50(16) . .
B32 Y1 B22 39.42(13) . .
B1 Y1 B22 97.97(16) . .
B2 Y1 B22 74.03(16) . .
B31 Y1 B22 72.05(13) . .
B21 Y1 B22 112.48(13) . .
B37 Y1 B22 73.49(13) . .
B16 Y1 B22 40.22(13) . .
B11 Y1 B22 36.76(13) . .
B26 Y1 B22 151.07(13) . .
B45 Y1 B26 102.19(16) . 2
B32 Y1 B26 112.88(14) . 2
B1 Y1 B26 129.89(16) . 2
B2 Y1 B26 104.85(15) . 2
B31 Y1 B26 76.26(13) . 2
B21 Y1 B26 113.96(13) . 2
B37 Y1 B26 152.78(13) . 2
B16 Y1 B26 151.45(13) . 2
B11 Y1 B26 113.95(13) . 2
B26 Y1 B26 38.50(17) . 2
B22 Y1 B26 129.81(13) . 2
B44 Si1 B20 106.8(2) 3_556 8_665
B44 Si1 B20 106.8(2) 3_556 3_556
B20 Si1 B20 53.3(3) 8_665 3_556
B44 Si1 B36 115.78(14) 3_556 3
B20 Si1 B36 54.83(18) 8_665 3
B20 Si1 B36 103.3(2) 3_556 3
B44 Si1 B36 115.78(14) 3_556 8_666
B20 Si1 B36 103.3(2) 8_665 8_666
B20 Si1 B36 54.83(18) 3_556 8_666
B36 Si1 B36 128.0(3) 3 8_666
B44 Si1 B42 130.9(2) 3_556 6_656
B20 Si1 B42 122.1(2) 8_665 6_656
B20 Si1 B42 99.07(19) 3_556 6_656
B36 Si1 B42 97.2(2) 3 6_656
B36 Si1 B42 51.41(18) 8_666 6_656
B44 Si1 B42 130.9(2) 3_556 1_655
B20 Si1 B42 99.07(19) 8_665 1_655
B20 Si1 B42 122.1(2) 3_556 1_655
B36 Si1 B42 51.41(18) 3 1_655
B36 Si1 B42 97.2(2) 8_666 1_655
B42 Si1 B42 49.2(3) 6_656 1_655
B47 Si2 B34 115.63(14) 7_664 6_554
B47 Si2 B34 115.63(14) 7_664 .
B34 Si2 B34 128.6(3) 6_554 .
B47 Si2 B42 110.7(3) 7_664 8_664
B34 Si2 B42 55.22(19) 6_554 8_664
B34 Si2 B42 102.4(2) . 8_664
B47 Si2 B42 110.7(3) 7_664 3
B34 Si2 B42 102.4(2) 6_554 3
B34 Si2 B42 55.22(19) . 3
B42 Si2 B42 51.7(3) 8_664 3
B47 Si2 B46 127.6(2) 7_664 4
B34 Si2 B46 97.0(2) 6_554 4
B34 Si2 B46 52.45(18) . 4
B42 Si2 B46 121.6(2) 8_664 4
B42 Si2 B46 99.78(19) 3 4
B47 Si2 B46 127.6(2) 7_664 7_664
B34 Si2 B46 52.45(18) 6_554 7_664
B34 Si2 B46 97.0(2) . 7_664
B42 Si2 B46 99.78(19) 8_664 7_664
B42 Si2 B46 121.6(2) 3 7_664
B46 Si2 B46 47.9(3) 4 7_664
B32 Si3 B32 94.6(3) 6_556 .
B32 Si3 B17 118.93(17) 6_556 .
B32 Si3 B17 118.93(17) . .
B32 Si3 B8 118.78(17) 6_556 .
B32 Si3 B8 118.78(17) . .
B17 Si3 B8 89.3(3) . .
B32 Si3 Y1 158.61(15) 6_556 .
B32 Si3 Y1 64.05(12) . .
B17 Si3 Y1 75.21(7) . .
B8 Si3 Y1 74.80(6) . .
B32 Si3 Y1 64.05(12) 6_556 6_556
B32 Si3 Y1 158.61(15) . 6_556
B17 Si3 Y1 75.21(7) . 6_556
B8 Si3 Y1 74.80(6) . 6_556
Y1 Si3 Y1 137.33(8) . 6_556
B32 Si3 Rh1 47.28(13) 6_556 3_556
B32 Si3 Rh1 47.28(13) . 3_556
B17 Si3 Rh1 135.5(3) . 3_556
B8 Si3 Rh1 135.2(3) . 3_556
Y1 Si3 Rh1 111.33(4) . 3_556
Y1 Si3 Rh1 111.33(4) 6_556 3_556
B52 Si4 Si4 0.00(14) 5_566 5_566
B52 Si4 B20 116.1(2) 5_566 6_556
Si4 Si4 B20 116.1(2) 5_566 6_556
B52 Si4 B20 116.1(2) 5_566 .
Si4 Si4 B20 116.1(2) 5_566 .
B20 Si4 B20 53.3(3) 6_556 .
B52 Si4 B30 117.02(14) 5_566 6
Si4 Si4 B30 117.02(14) 5_566 6
B20 Si4 B30 100.8(2) 6_556 6
B20 Si4 B30 52.28(18) . 6
B52 Si4 B30 117.02(14) 5_566 1_556
Si4 Si4 B30 117.02(14) 5_566 1_556
B20 Si4 B30 52.28(18) 6_556 1_556
B20 Si4 B30 100.8(2) . 1_556
B30 Si4 B30 125.9(3) 6 1_556
B52 Si4 B46 120.8(2) 5_566 4_556
Si4 Si4 B46 120.8(2) 5_566 4_556
B20 Si4 B46 99.4(2) 6_556 4_556
B20 Si4 B46 123.1(2) . 4_556
B30 Si4 B46 99.2(2) 6 4_556
B30 Si4 B46 53.07(18) 1_556 4_556
B52 Si4 B46 120.8(2) 5_566 7_665
Si4 Si4 B46 120.8(2) 5_566 7_665
B20 Si4 B46 123.1(2) 6_556 7_665
B20 Si4 B46 99.4(2) . 7_665
B30 Si4 B46 53.07(18) 6 7_665
B30 Si4 B46 99.2(2) 1_556 7_665
B46 Si4 B46 50.5(3) 4_556 7_665
B33 B1 B45 115.5(4) . .
B33 B1 B37 105.6(4) . .
B45 B1 B37 129.0(3) . .
B33 B1 B37 105.6(4) . 6
B45 B1 B37 129.0(3) . 6
B37 B1 B37 59.5(3) . 6
B33 B1 B21 60.8(2) . 6
B45 B1 B21 118.3(2) . 6
B37 B1 B21 107.3(3) . 6
B37 B1 B21 58.7(2) 6 6
B33 B1 B21 60.8(2) . .
B45 B1 B21 118.3(2) . .
B37 B1 B21 58.7(2) . .
B37 B1 B21 107.3(3) 6 .
B21 B1 B21 110.6(4) 6 .
B33 B1 Y1 121.57(15) . .
B45 B1 Y1 62.78(15) . .
B37 B1 Y1 70.61(17) . .
B37 B1 Y1 118.3(3) 6 .
B21 B1 Y1 177.0(3) 6 .
B21 B1 Y1 70.30(14) . .
B33 B1 Y1 121.57(15) . 6
B45 B1 Y1 62.78(15) . 6
B37 B1 Y1 118.3(3) . 6
B37 B1 Y1 70.61(17) 6 6
B21 B1 Y1 70.30(14) 6 6
B21 B1 Y1 177.0(3) . 6
Y1 B1 Y1 108.6(2) . 6
B24 B2 B45 115.0(4) . .
B24 B2 B11 106.0(3) . .
B45 B2 B11 129.1(3) . .
B24 B2 B11 106.0(3) . 6
B45 B2 B11 129.1(3) . 6
B11 B2 B11 59.3(3) . 6
B24 B2 B31 61.2(2) . .
B45 B2 B31 118.1(2) . .
B11 B2 B31 58.7(2) . .
B11 B2 B31 107.3(3) 6 .
B24 B2 B31 61.2(2) . 6
B45 B2 B31 118.1(2) . 6
B11 B2 B31 107.3(3) . 6
B11 B2 B31 58.7(2) 6 6
B31 B2 B31 111.2(4) . 6
B24 B2 Y1 121.49(15) . 6
B45 B2 Y1 62.65(15) . 6
B11 B2 Y1 118.3(3) . 6
B11 B2 Y1 70.87(17) 6 6
B31 B2 Y1 177.0(3) . 6
B31 B2 Y1 70.15(14) 6 6
B24 B2 Y1 121.49(15) . .
B45 B2 Y1 62.65(15) . .
B11 B2 Y1 70.87(17) . .
B11 B2 Y1 118.3(3) 6 .
B31 B2 Y1 70.15(14) . .
B31 B2 Y1 177.0(3) 6 .
Y1 B2 Y1 108.4(2) 6 .
B41 B3 B20 129.4(4) 6_556 .
B41 B3 B39 99.7(3) 6_556 8_565
B20 B3 B39 124.9(3) . 8_565
B41 B3 B29 98.6(3) 6_556 8_565
B20 B3 B29 122.8(3) . 8_565
B39 B3 B29 59.6(2) 8_565 8_565
B41 B3 B25 60.0(2) 6_556 8_565
B20 B3 B25 123.0(3) . 8_565
B39 B3 B25 57.5(2) 8_565 8_565
B29 B3 B25 106.2(3) 8_565 8_565
B41 B3 B18 56.5(2) 6_556 .
B20 B3 B18 121.6(3) . .
B39 B3 B18 104.7(3) 8_565 .
B29 B3 B18 57.2(2) 8_565 .
B25 B3 B18 108.2(3) 8_565 .
B41 B3 Rh1 18.4(3) 6_556 .
B20 B3 Rh1 111.0(3) . .
B39 B3 Rh1 115.0(3) 8_565 .
B29 B3 Rh1 114.7(3) 8_565 .
B25 B3 Rh1 66.0(3) 8_565 .
B18 B3 Rh1 64.6(3) . .
B18 B4 B4 115.3(2) . 6_556
B18 B4 B19 122.9(3) . 2
B4 B4 B19 111.6(2) 6_556 2
B18 B4 B47 119.6(3) . 5_556
B4 B4 B47 60.51(17) 6_556 5_556
B19 B4 B47 61.5(2) 2 5_556
B18 B4 B13 123.9(3) . .
B4 B4 B13 111.2(2) 6_556 .
B19 B4 B13 60.7(2) 2 .
B47 B4 B13 109.6(3) 5_556 .
B18 B4 B44 120.7(4) . .
B4 B4 B44 60.66(17) 6_556 .
B19 B4 B44 109.6(3) 2 .
B47 B4 B44 108.0(3) 5_556 .
B13 B4 B44 60.9(2) . .
B35 B5 B41 99.5(3) 8_565 6_556
B35 B5 B22 63.2(2) 8_565 8_565
B41 B5 B22 101.6(3) 6_556 8_565
B35 B5 B42 118.1(3) 8_565 .
B41 B5 B42 132.9(4) 6_556 .
B22 B5 B42 119.7(3) 8_565 .
B35 B5 B18 58.9(2) 8_565 .
B41 B5 B18 55.8(2) 6_556 .
B22 B5 B18 109.7(3) 8_565 .
B42 B5 B18 120.7(3) . .
B35 B5 B32 106.6(3) 8_565 8_565
B41 B5 B32 56.1(2) 6_556 8_565
B22 B5 B32 58.9(2) 8_565 8_565
B42 B5 B32 127.7(3) . 8_565
B18 B5 B32 104.5(3) . 8_565
B35 B5 Rh1 116.6(3) 8_565 .
B41 B5 Rh1 19.3(3) 6_556 .
B22 B5 Rh1 116.4(3) 8_565 .
B42 B5 Rh1 113.8(3) . .
B18 B5 Rh1 64.7(3) . .
B32 B5 Rh1 62.1(3) 8_565 .
B39 B6 B7 118.3(4) 4 .
B39 B6 B14 119.9(3) 4 .
B7 B6 B14 63.1(3) . .
B39 B6 B14 122.2(3) 4 2_565
B7 B6 B14 111.8(3) . 2_565
B14 B6 B14 61.5(3) . 2_565
B39 B6 B43 122.5(3) 4 5_565
B7 B6 B43 107.6(3) . 5_565
B14 B6 B43 110.6(3) . 5_565
B14 B6 B43 61.6(2) 2_565 5_565
B39 B6 B6 119.5(2) 4 6
B7 B6 B6 58.62(18) . 6
B14 B6 B6 110.2(2) . 6
B14 B6 B6 110.0(2) 2_565 6
B43 B6 B6 59.43(17) 5_565 6
B39 B6 B48 69.8(3) 4 5_565
B7 B6 B48 117.1(3) . 5_565
B14 B6 B48 169.6(4) . 5_565
B14 B6 B48 110.9(4) 2_565 5_565
B43 B6 B48 59.1(4) 5_565 5_565
B6 B6 B48 64.5(2) 6 5_565
B9 B7 B6 120.4(4) . 6
B9 B7 B6 120.4(4) . .
B6 B7 B6 62.8(4) 6 .
B9 B7 B43 123.7(5) . .
B6 B7 B43 106.9(4) 6 .
B6 B7 B43 106.9(4) . .
B9 B7 B14 120.4(2) . .
B6 B7 B14 110.1(4) 6 .
B6 B7 B14 58.9(2) . .
B43 B7 B14 60.9(2) . .
B9 B7 B14 120.4(2) . 6
B6 B7 B14 58.9(2) 6 6
B6 B7 B14 110.1(4) . 6
B43 B7 B14 60.9(2) . 6
B14 B7 B14 111.5(4) . 6
B9 B7 B49 69.8(4) . .
B6 B7 B49 169.7(5) 6 .
B6 B7 B49 114.4(4) . .
B43 B7 B49 63.8(4) . .
B14 B7 B49 62.2(4) . .
B14 B7 B49 116.1(5) 6 .
B9 B7 B49 69.8(4) . 6
B6 B7 B49 114.4(4) 6 6
B6 B7 B49 169.7(5) . 6
B43 B7 B49 63.8(4) . 6
B14 B7 B49 116.1(5) . 6
B14 B7 B49 62.2(4) 6 6
B49 B7 B49 66.5(7) . 6
B47 B8 B26 106.9(4) . .
B47 B8 B26 106.9(4) . 6_556
B26 B8 B26 58.3(3) . 6_556
B47 B8 B19 61.7(2) . .
B26 B8 B19 59.1(2) . .
B26 B8 B19 107.0(4) 6_556 .
B47 B8 B19 61.7(2) . 6_556
B26 B8 B19 107.0(4) . 6_556
B26 B8 B19 59.1(2) 6_556 6_556
B19 B8 B19 111.7(4) . 6_556
B47 B8 Si3 136.0(4) . .
B26 B8 Si3 111.3(3) . .
B26 B8 Si3 111.3(3) 6_556 .
B19 B8 Si3 123.4(2) . .
B19 B8 Si3 123.4(2) 6_556 .
B47 B8 Y1 119.09(12) . 6_556
B26 B8 Y1 113.5(3) . 6_556
B26 B8 Y1 63.85(16) 6_556 6_556
B19 B8 Y1 170.8(3) . 6_556
B19 B8 Y1 63.97(15) 6_556 6_556
Si3 B8 Y1 63.21(12) . 6_556
B47 B8 Y1 119.09(12) . .
B26 B8 Y1 63.85(16) . .
B26 B8 Y1 113.5(3) 6_556 .
B19 B8 Y1 63.97(15) . .
B19 B8 Y1 170.8(3) 6_556 .
Si3 B8 Y1 63.21(12) . .
Y1 B8 Y1 119.0(2) 6_556 .
B7 B9 B38 113.3(5) . .
B7 B9 B37 124.9(4) . 7_665
B38 B9 B37 110.9(4) . 7_665
B7 B9 B37 124.9(4) . 4
B38 B9 B37 110.9(4) . 4
B37 B9 B37 62.5(3) 7_665 4
B7 B9 B40 116.3(3) . 4
B38 B9 B40 61.6(2) . 4
B37 B9 B40 112.8(4) 7_665 4
B37 B9 B40 61.4(2) 4 4
B7 B9 B40 116.3(3) . 7_665
B38 B9 B40 61.6(2) . 7_665
B37 B9 B40 61.4(2) 7_665 7_665
B37 B9 B40 112.8(4) 4 7_665
B40 B9 B40 113.3(4) 4 7_665
B7 B9 B49 63.5(4) . .
B38 B9 B49 60.6(4) . .
B37 B9 B49 171.1(5) 7_665 .
B37 B9 B49 116.4(3) 4 .
B40 B9 B49 61.6(4) 4 .
B40 B9 B49 113.4(4) 7_665 .
B7 B9 B49 63.5(4) . 6
B38 B9 B49 60.6(4) . 6
B37 B9 B49 116.4(3) 7_665 6
B37 B9 B49 171.1(5) 4 6
B40 B9 B49 113.4(4) 4 6
B40 B9 B49 61.6(4) 7_665 6
B49 B9 B49 63.1(7) . 6
B29 B10 B15 116.9(3) 3_455 .
B29 B10 B24 124.9(3) 3_455 .
B15 B10 B24 105.5(3) . .
B29 B10 B23 121.3(3) 3_455 .
B15 B10 B23 60.5(2) . .
B24 B10 B23 109.3(3) . .
B29 B10 B31 126.2(3) 3_455 6
B15 B10 B31 108.7(3) . 6
B24 B10 B31 62.7(2) . 6
B23 B10 B31 60.4(2) . 6
B29 B10 B10 115.8(2) 3_455 6
B15 B10 B10 59.14(17) . 6
B24 B10 B10 59.23(17) . 6
B23 B10 B10 109.70(19) . 6
B31 B10 B10 111.4(2) 6 6
B29 B10 B48 62.5(3) 3_455 .
B15 B10 B48 62.9(4) . .
B24 B10 B48 115.3(3) . .
B23 B10 B48 114.4(5) . .
B31 B10 B48 171.1(4) 6 .
B10 B10 B48 62.4(2) 6 .
B29 B10 B50 61.7(5) 3_455 5
B15 B10 B50 112.4(5) . 5
B24 B10 B50 70.8(7) . 5
B23 B10 B50 172.9(5) . 5
B31 B10 B50 124.0(7) 6 5
B10 B10 B50 63.9(3) 6 5
B48 B10 B50 60.3(8) . 5
B22 B11 B28 112.0(3) . .
B22 B11 B23 117.1(3) . 6
B28 B11 B23 61.0(2) . 6
B22 B11 B31 127.8(3) . .
B28 B11 B31 108.5(3) . .
B23 B11 B31 59.3(2) 6 .
B22 B11 B11 118.4(2) . 6
B28 B11 B11 59.15(17) . 6
B23 B11 B11 108.7(2) 6 6
B31 B11 B11 110.02(19) . 6
B22 B11 B2 130.7(3) . .
B28 B11 B2 107.0(3) . .
B23 B11 B2 107.6(3) 6 .
B31 B11 B2 61.1(2) . .
B11 B11 B2 60.35(16) 6 .
B22 B11 Y1 71.7(2) . .
B28 B11 Y1 175.8(3) . .
B23 B11 Y1 119.8(2) 6 .
B31 B11 Y1 69.73(19) . .
B11 B11 Y1 117.47(9) 6 .
B2 B11 Y1 68.78(19) . .
B12 B12 B39 119.2(2) 6 .
B12 B12 B35 118.2(2) 6 .
B39 B12 B35 109.3(3) . .
B12 B12 B22 120.8(2) 6 .
B39 B12 B22 112.9(3) . .
B35 B12 B22 64.0(2) . .
B12 B12 B16 120.0(2) 6 .
B39 B12 B16 61.9(2) . .
B35 B12 B16 115.4(3) . .
B22 B12 B16 63.9(2) . .
B12 B12 B29 117.1(2) 6 .
B39 B12 B29 59.6(2) . .
B35 B12 B29 59.6(2) . .
B22 B12 B29 112.3(3) . .
B16 B12 B29 111.8(3) . .
B12 B12 B50 66.2(3) 6 7_665
B39 B12 B50 111.3(7) . 7_665
B35 B12 B50 61.9(5) . 7_665
B22 B12 B50 118.2(7) . 7_665
B16 B12 B50 172.1(5) . 7_665
B29 B12 B50 60.2(5) . 7_665
B4 B13 B26 103.0(3) . 2
B4 B13 B19 59.4(2) . 2
B26 B13 B19 60.1(2) 2 2
B4 B13 B44 59.7(3) . .
B26 B13 B44 101.4(3) 2 .
B19 B13 B44 107.6(3) 2 .
B4 B13 B31 115.1(3) . .
B26 B13 B31 131.7(3) 2 .
B19 B13 B31 115.9(3) 2 .
B44 B13 B31 122.7(3) . .
B4 B13 B17 102.9(3) . .
B26 B13 B17 58.7(3) 2 .
B19 B13 B17 107.9(3) 2 .
B44 B13 B17 55.0(3) . .
B31 B13 B17 132.1(3) . .
B4 B13 Y1 171.5(3) . .
B26 B13 Y1 70.03(19) 2 .
B19 B13 Y1 112.2(2) 2 .
B44 B13 Y1 125.4(3) . .
B31 B13 Y1 68.85(18) . .
B17 B13 Y1 77.8(2) . .
B30 B14 B6 124.1(3) . .
B30 B14 B6 125.0(3) . 2_565
B6 B14 B6 103.9(3) . 2_565
B30 B14 B14 123.1(2) . 2_565
B6 B14 B14 59.7(3) . 2_565
B6 B14 B14 58.8(3) 2_565 2_565
B30 B14 B43 122.8(3) . .
B6 B14 B43 103.6(3) . .
B6 B14 B43 59.4(3) 2_565 .
B14 B14 B43 106.7(3) 2_565 .
B30 B14 B7 122.5(3) . .
B6 B14 B7 58.0(3) . .
B6 B14 B7 104.2(3) 2_565 .
B14 B14 B7 106.3(3) 2_565 .
B43 B14 B7 57.6(3) . .
B30 B14 B49 67.7(4) . .
B6 B14 B49 115.8(4) . .
B6 B14 B49 116.1(4) 2_565 .
B14 B14 B49 169.2(4) 2_565 .
B43 B14 B49 63.9(4) . .
B7 B14 B49 64.7(4) . .
B43 B15 B28 123.5(5) . .
B43 B15 B10 116.7(4) . 6
B28 B15 B10 111.2(4) . 6
B43 B15 B10 116.7(4) . .
B28 B15 B10 111.2(4) . .
B10 B15 B10 61.7(3) 6 .
B43 B15 B23 119.5(2) . 6
B28 B15 B23 62.8(2) . 6
B10 B15 B23 60.6(2) 6 6
B10 B15 B23 111.9(4) . 6
B43 B15 B23 119.5(2) . .
B28 B15 B23 62.8(2) . .
B10 B15 B23 111.9(4) 6 .
B10 B15 B23 60.6(2) . .
B23 B15 B23 114.7(4) 6 .
B43 B15 B48 63.1(5) . .
B28 B15 B48 173.4(6) . .
B10 B15 B48 63.3(4) 6 .
B10 B15 B48 63.3(4) . .
B23 B15 B48 114.9(3) 6 .
B23 B15 B48 114.9(3) . .
B43 B15 B49 65.3(4) . 6
B28 B15 B49 68.3(4) . 6
B10 B15 B49 115.4(4) 6 6
B10 B15 B49 176.9(4) . 6
B23 B15 B49 65.1(4) 6 6
B23 B15 B49 120.9(5) . 6
B48 B15 B49 116.9(5) . 6
B43 B15 B49 65.3(4) . .
B28 B15 B49 68.3(4) . .
B10 B15 B49 176.9(4) 6 .
B10 B15 B49 115.4(4) . .
B23 B15 B49 120.9(5) 6 .
B23 B15 B49 65.1(4) . .
B48 B15 B49 116.9(5) . .
B49 B15 B49 67.5(7) 6 .
B37 B16 B12 122.7(3) . .
B37 B16 B39 117.2(3) . .
B12 B16 B39 58.6(2) . .
B37 B16 B32 130.3(3) . .
B12 B16 B32 102.0(3) . .
B39 B16 B32 103.4(3) . .
B37 B16 B25 118.6(3) . .
B12 B16 B25 105.1(3) . .
B39 B16 B25 57.6(2) . .
B32 B16 B25 61.1(2) . .
B37 B16 B22 127.7(3) . .
B12 B16 B22 57.9(2) . .
B39 B16 B22 105.5(3) . .
B32 B16 B22 58.5(2) . .
B25 B16 B22 109.0(3) . .
B37 B16 Y1 71.11(19) . .
B12 B16 Y1 122.3(2) . .
B39 B16 Y1 170.3(3) . .
B32 B16 Y1 66.91(18) . .
B25 B16 Y1 114.7(2) . .
B22 B16 Y1 70.29(18) . .
B44 B17 B26 107.0(4) . 2
B44 B17 B26 107.0(4) . 5_556
B26 B17 B26 58.6(3) 2 5_556
B44 B17 B13 61.6(2) . 6_556
B26 B17 B13 107.4(4) 2 6_556
B26 B17 B13 59.3(2) 5_556 6_556
B44 B17 B13 61.6(2) . .
B26 B17 B13 59.3(2) 2 .
B26 B17 B13 107.4(4) 5_556 .
B13 B17 B13 111.7(4) 6_556 .
B44 B17 Si3 134.5(4) . .
B26 B17 Si3 112.4(3) 2 .
B26 B17 Si3 112.4(3) 5_556 .
B13 B17 Si3 123.1(2) 6_556 .
B13 B17 Si3 123.1(2) . .
B44 B17 Y1 119.12(12) . 6_556
B26 B17 Y1 113.9(3) 2 6_556
B26 B17 Y1 64.11(17) 5_556 6_556
B13 B17 Y1 64.26(14) 6_556 6_556
B13 B17 Y1 171.5(3) . 6_556
Si3 B17 Y1 63.19(12) . 6_556
B44 B17 Y1 119.12(12) . .
B26 B17 Y1 64.11(17) 2 .
B26 B17 Y1 113.9(3) 5_556 .
B13 B17 Y1 171.5(3) 6_556 .
B13 B17 Y1 64.26(14) . .
Si3 B17 Y1 63.19(12) . .
Y1 B17 Y1 118.6(2) 6_556 .
B4 B18 B41 126.6(4) . 6_556
B4 B18 B29 123.1(3) . 8_565
B41 B18 B29 100.5(4) 6_556 8_565
B4 B18 B35 124.5(3) . 8_565
B41 B18 B35 102.4(3) 6_556 8_565
B29 B18 B35 60.1(2) 8_565 8_565
B4 B18 B5 122.7(3) . .
B41 B18 B5 60.5(3) 6_556 .
B29 B18 B5 106.5(3) 8_565 .
B35 B18 B5 58.0(2) 8_565 .
B4 B18 B3 119.1(3) . .
B41 B18 B3 57.5(3) 6_556 .
B29 B18 B3 58.8(2) 8_565 .
B35 B18 B3 107.8(3) 8_565 .
B5 B18 B3 109.7(3) . .
B4 B18 Rh1 108.1(3) . .
B41 B18 Rh1 18.6(3) 6_556 .
B29 B18 Rh1 117.0(3) 8_565 .
B35 B18 Rh1 117.4(3) 8_565 .
B5 B18 Rh1 66.4(3) . .
B3 B18 Rh1 65.7(3) . .
B4 B19 B26 103.1(3) 2 .
B4 B19 B13 59.9(2) 2 2
B26 B19 B13 59.7(2) . 2
B4 B19 B21 115.0(3) 2 .
B26 B19 B21 132.1(3) . .
B13 B19 B21 116.5(3) 2 .
B4 B19 B47 59.4(3) 2 .
B26 B19 B47 101.0(3) . .
B13 B19 B47 107.4(3) 2 .
B21 B19 B47 122.7(3) . .
B4 B19 B8 102.5(3) 2 .
B26 B19 B8 58.7(3) . .
B13 B19 B8 107.6(3) 2 .
B21 B19 B8 132.1(3) . .
B47 B19 B8 54.5(3) . .
B4 B19 Y1 171.8(2) 2 .
B26 B19 Y1 69.89(19) . .
B13 B19 Y1 112.1(2) 2 .
B21 B19 Y1 69.30(19) . .
B47 B19 Y1 125.1(3) . .
B8 B19 Y1 77.7(2) . .
B3 B20 B30 117.1(3) . 6
B3 B20 B20 113.3(2) . 6_556
B30 B20 B20 121.0(2) 6 6_556
B3 B20 B36 117.6(3) . 6
B30 B20 B36 57.0(2) 6 6
B20 B20 B36 120.0(2) 6_556 6
B3 B20 Si1 122.7(3) . 3_456
B30 B20 Si1 108.9(3) 6 3_456
B20 B20 Si1 63.34(13) 6_556 3_456
B36 B20 Si1 63.4(2) 6 3_456
B3 B20 B51 122.7(3) . 3_456
B30 B20 B51 108.9(3) 6 3_456
B20 B20 B51 63.34(13) 6_556 3_456
B36 B20 B51 63.4(2) 6 3_456
Si1 B20 B51 0.00(10) 3_456 3_456
B3 B20 Si4 122.1(3) . .
B30 B20 Si4 64.9(2) 6 .
B20 B20 Si4 63.37(13) 6_556 .
B36 B20 Si4 109.7(3) 6 .
Si1 B20 Si4 107.0(2) 3_456 .
B51 B20 Si4 107.0(2) 3_456 .
B40 B21 B27 58.2(2) . .
B40 B21 B37 60.2(2) . .
B27 B21 B37 104.4(3) . .
B40 B21 B33 104.6(3) . .
B27 B21 B33 58.6(3) . .
B37 B21 B33 102.8(3) . .
B40 B21 B19 118.2(3) . .
B27 B21 B19 116.5(3) . .
B37 B21 B19 128.8(3) . .
B33 B21 B19 123.9(3) . .
B40 B21 B1 107.5(3) . .
B27 B21 B1 103.8(3) . .
B37 B21 B1 60.0(3) . .
B33 B21 B1 55.9(3) . .
B19 B21 B1 130.0(3) . .
B40 B21 Y1 120.9(2) . .
B27 B21 Y1 172.2(3) . .
B37 B21 Y1 70.22(19) . .
B33 B21 Y1 116.3(3) . .
B19 B21 Y1 71.07(19) . .
B1 B21 Y1 68.8(2) . .
B11 B22 B12 120.7(3) . .
B11 B22 B32 131.1(3) . .
B12 B22 B32 102.7(3) . .
B11 B22 B5 120.6(3) . 8_665
B12 B22 B5 104.1(3) . 8_665
B32 B22 B5 62.1(2) . 8_665
B11 B22 B35 116.5(3) . .
B12 B22 B35 57.9(2) . .
B32 B22 B35 104.7(3) . .
B5 B22 B35 57.4(2) 8_665 .
B11 B22 B16 125.9(3) . .
B12 B22 B16 58.1(2) . .
B32 B22 B16 59.2(2) . .
B5 B22 B16 109.8(3) 8_665 .
B35 B22 B16 105.8(3) . .
B11 B22 Y1 71.6(2) . .
B12 B22 Y1 121.8(2) . .
B32 B22 Y1 66.68(19) . .
B5 B22 Y1 116.6(2) 8_665 .
B35 B22 Y1 171.3(3) . .
B16 B22 Y1 69.50(18) . .
B36 B23 B15 120.1(3) . .
B36 B23 B10 121.4(3) . .
B15 B23 B10 58.9(3) . .
B36 B23 B31 123.7(3) . 6
B15 B23 B31 107.0(3) . 6
B10 B23 B31 60.0(2) . 6
B36 B23 B11 126.3(3) . 6
B15 B23 B11 104.0(3) . 6
B10 B23 B11 106.5(3) . 6
B31 B23 B11 61.3(2) 6 6
B36 B23 B28 121.6(3) . .
B15 B23 B28 57.0(3) . .
B10 B23 B28 105.1(3) . .
B31 B23 B28 108.9(3) 6 .
B11 B23 B28 59.4(3) 6 .
B36 B23 B49 65.4(4) . .
B15 B23 B49 62.8(4) . .
B10 B23 B49 112.0(4) . .
B31 B23 B49 169.7(4) 6 .
B11 B23 B49 118.7(4) 6 .
B28 B23 B49 65.6(4) . .
B33 B24 B2 124.2(5) 5 .
B33 B24 B10 116.8(4) 5 .
B2 B24 B10 110.6(4) . .
B33 B24 B10 116.8(4) 5 6
B2 B24 B10 110.6(4) . 6
B10 B24 B10 61.5(3) . 6
B33 B24 B31 120.1(2) 5 .
B2 B24 B31 63.2(2) . .
B10 B24 B31 110.7(4) . .
B10 B24 B31 59.6(2) 6 .
B33 B24 B31 120.1(2) 5 6
B2 B24 B31 63.2(2) . 6
B10 B24 B31 59.6(2) . 6
B10 B24 B31 110.7(4) 6 6
B31 B24 B31 114.3(4) . 6
B39 B25 B41 97.8(3) . 3_556
B39 B25 B16 60.9(2) . .
B41 B25 B16 101.5(3) 3_556 .
B39 B25 B46 118.7(3) . .
B41 B25 B46 134.0(4) 3_556 .
B16 B25 B46 119.9(3) . .
B39 B25 B32 104.5(3) . .
B41 B25 B32 56.3(2) 3_556 .
B16 B25 B32 59.3(2) . .
B46 B25 B32 129.0(3) . .
B39 B25 B3 58.6(2) . 8_665
B41 B25 B3 56.3(2) 3_556 8_665
B16 B25 B3 109.2(3) . 8_665
B46 B25 B3 119.3(3) . 8_665
B32 B25 B3 105.4(3) . 8_665
B39 B25 Rh1 115.2(3) . 3_556
B41 B25 Rh1 19.2(3) 3_556 3_556
B16 B25 Rh1 116.3(3) . 3_556
B46 B25 Rh1 115.1(3) . 3_556
B32 B25 Rh1 62.2(3) . 3_556
B3 B25 Rh1 65.1(3) 8_665 3_556
B26 B26 B26 90.000(5) 6_556 2
B26 B26 B17 60.70(17) 6_556 5_556
B26 B26 B17 107.1(4) 2 5_556
B26 B26 B8 60.87(17) 6_556 .
B26 B26 B8 107.8(4) 2 .
B17 B26 B8 110.1(3) 5_556 .
B26 B26 B13 111.4(2) 6_556 2
B26 B26 B13 141.3(4) 2 2
B17 B26 B13 62.1(2) 5_556 2
B8 B26 B13 110.8(3) . 2
B26 B26 B19 111.6(2) 6_556 .
B26 B26 B19 141.9(3) 2 .
B17 B26 B19 110.8(3) 5_556 .
B8 B26 B19 62.2(2) . .
B13 B26 B19 60.2(2) 2 .
B26 B26 Y1 128.04(9) 6_556 .
B26 B26 Y1 71.1(2) 2 .
B17 B26 Y1 170.5(3) 5_556 .
B8 B26 Y1 79.1(2) . .
B13 B26 Y1 113.1(2) 2 .
B19 B26 Y1 70.9(2) . .
B26 B26 Y1 127.85(9) 6_556 2
B26 B26 Y1 70.4(2) 2 2
B17 B26 Y1 79.2(2) 5_556 2
B8 B26 Y1 170.4(3) . 2
B13 B26 Y1 71.04(19) 2 2
B19 B26 Y1 113.1(2) . 2
Y1 B26 Y1 91.51(14) . 2
B35 B27 B38 113.3(3) 7_655 7_655
B35 B27 B40 119.4(3) 7_655 .
B38 B27 B40 63.0(3) 7_655 .
B35 B27 B33 127.0(3) 7_655 .
B38 B27 B33 106.9(3) 7_655 .
B40 B27 B33 108.9(3) . .
B35 B27 B27 116.7(2) 7_655 6
B38 B27 B27 58.56(18) 7_655 6
B40 B27 B27 110.0(2) . 6
B33 B27 B27 59.68(17) . 6
B35 B27 B21 126.4(3) 7_655 .
B38 B27 B21 111.7(3) 7_655 .
B40 B27 B21 60.8(2) . .
B33 B27 B21 61.5(2) . .
B27 B27 B21 110.9(2) 6 .
B35 B27 B50 64.9(5) 7_655 .
B38 B27 B50 110.1(6) 7_655 .
B40 B27 B50 172.6(5) . .
B33 B27 B50 69.8(7) . .
B27 B27 B50 62.9(4) 6 .
B21 B27 B50 122.5(8) . .
B15 B28 B38 112.0(4) . .
B15 B28 B11 106.7(4) . 6
B38 B28 B11 130.0(3) . 6
B15 B28 B11 106.7(4) . .
B38 B28 B11 130.0(3) . .
B11 B28 B11 61.7(3) 6 .
B15 B28 B23 60.2(2) . 6
B38 B28 B23 116.5(3) . 6
B11 B28 B23 109.7(4) 6 6
B11 B28 B23 59.6(2) . 6
B15 B28 B23 60.2(2) . .
B38 B28 B23 116.5(3) . .
B11 B28 B23 59.6(2) 6 .
B11 B28 B23 109.7(4) . .
B23 B28 B23 110.4(4) 6 .
B15 B28 B49 62.2(4) . 6
B38 B28 B49 61.1(4) . 6
B11 B28 B49 168.3(5) 6 6
B11 B28 B49 115.9(4) . 6
B23 B28 B49 62.2(4) 6 6
B23 B28 B49 113.7(5) . 6
B15 B28 B49 62.2(4) . .
B38 B28 B49 61.1(4) . .
B11 B28 B49 115.9(4) 6 .
B11 B28 B49 168.3(5) . .
B23 B28 B49 113.7(5) 6 .
B23 B28 B49 62.2(4) . .
B49 B28 B49 63.9(7) 6 .
B10 B29 B18 115.5(3) 3 8_665
B10 B29 B39 125.6(3) 3 .
B18 B29 B39 110.2(3) 8_665 .
B10 B29 B35 118.8(3) 3 .
B18 B29 B35 60.7(2) 8_665 .
B39 B29 B35 108.4(3) . .
B10 B29 B3 118.1(3) 3 8_665
B18 B29 B3 64.0(3) 8_665 8_665
B39 B29 B3 59.8(2) . 8_665
B35 B29 B3 112.5(3) . 8_665
B10 B29 B12 127.0(3) 3 .
B18 B29 B12 107.3(3) 8_665 .
B39 B29 B12 59.0(2) . .
B35 B29 B12 59.2(2) . .
B3 B29 B12 107.8(3) 8_665 .
B10 B29 B48 64.0(4) 3 3
B18 B29 B48 178.3(5) 8_665 3
B39 B29 B48 71.1(4) . 3
B35 B29 B48 117.9(4) . 3
B3 B29 B48 117.7(4) 8_665 3
B12 B29 B48 72.3(4) . 3
B10 B29 B50 67.0(7) 3 7_665
B18 B29 B50 115.9(7) 8_665 7_665
B39 B29 B50 116.5(7) . 7_665
B35 B29 B50 64.4(7) . 7_665
B3 B29 B50 174.7(8) 8_665 7_665
B12 B29 B50 67.1(7) . 7_665
B48 B29 B50 62.4(7) 3 7_665
B14 B30 B34 118.4(3) . .
B14 B30 B36 117.2(3) . .
B34 B30 B36 61.1(2) . .
B14 B30 B20 115.1(3) . 6
B34 B30 B20 115.2(3) . 6
B36 B30 B20 63.7(3) . 6
B14 B30 B46 117.5(3) . 4
B34 B30 B46 62.6(2) . 4
B36 B30 B46 114.3(3) . 4
B20 B30 B46 117.9(3) 6 4
B14 B30 Si4 119.9(3) . 1_554
B34 B30 Si4 113.3(3) . 1_554
B36 B30 Si4 113.3(3) . 1_554
B20 B30 Si4 62.9(2) 6 1_554
B46 B30 Si4 63.8(2) 4 1_554
B14 B30 B52 119.9(3) . 1_554
B34 B30 B52 113.3(3) . 1_554
B36 B30 B52 113.3(3) . 1_554
B20 B30 B52 62.9(2) 6 1_554
B46 B30 B52 63.8(2) 4 1_554
Si4 B30 B52 0.0(2) 1_554 1_554
B14 B30 B49 62.9(4) . .
B34 B30 B49 64.5(4) . .
B36 B30 B49 64.3(4) . .
B20 B30 B49 116.1(4) 6 .
B46 B30 B49 115.6(4) 4 .
Si4 B30 B49 177.2(4) 1_554 .
B52 B30 B49 177.2(4) 1_554 .
B10 B31 B23 59.6(2) 6 6
B10 B31 B11 104.8(3) 6 .
B23 B31 B11 59.4(2) 6 .
B10 B31 B24 57.8(3) 6 .
B23 B31 B24 104.8(3) 6 .
B11 B31 B24 102.8(3) . .
B10 B31 B13 115.9(3) 6 .
B23 B31 B13 118.2(3) 6 .
B11 B31 B13 129.3(3) . .
B24 B31 B13 123.7(3) . .
B10 B31 B2 103.0(3) 6 .
B23 B31 B2 107.1(3) 6 .
B11 B31 B2 60.2(3) . .
B24 B31 B2 55.6(3) . .
B13 B31 B2 130.6(3) . .
B10 B31 Y1 172.0(3) 6 .
B23 B31 Y1 120.8(2) 6 .
B11 B31 Y1 70.69(19) . .
B24 B31 Y1 116.1(3) . .
B13 B31 Y1 71.45(19) . .
B2 B31 Y1 69.0(2) . .
B41 B32 B22 104.7(3) 3_556 .
B41 B32 B16 104.7(3) 3_556 .
B22 B32 B16 62.3(2) . .
B41 B32 B25 60.3(2) 3_556 .
B22 B32 B25 110.8(3) . .
B16 B32 B25 59.5(2) . .
B41 B32 B5 60.1(2) 3_556 8_665
B22 B32 B5 59.0(2) . 8_665
B16 B32 B5 109.7(3) . 8_665
B25 B32 B5 112.1(3) . 8_665
B41 B32 Si3 110.0(3) 3_556 .
B22 B32 Si3 133.0(3) . .
B16 B32 Si3 133.0(3) . .
B25 B32 Si3 113.6(3) . .
B5 B32 Si3 114.7(3) 8_665 .
B41 B32 Rh1 20.7(3) 3_556 3_556
B22 B32 Rh1 121.6(3) . 3_556
B16 B32 Rh1 121.9(3) . 3_556
B25 B32 Rh1 68.2(3) . 3_556
B5 B32 Rh1 67.8(3) 8_665 3_556
Si3 B32 Rh1 89.3(3) . 3_556
B41 B32 Y1 177.9(4) 3_556 .
B22 B32 Y1 73.9(2) . .
B16 B32 Y1 73.25(19) . .
B25 B32 Y1 118.5(2) . .
B5 B32 Y1 119.9(2) 8_665 .
Si3 B32 Y1 72.08(14) . .
Rh1 B32 Y1 161.3(3) 3_556 .
B24 B33 B1 122.2(5) 5 .
B24 B33 B27 118.5(4) 5 6
B1 B33 B27 110.7(4) . 6
B24 B33 B27 118.5(4) 5 .
B1 B33 B27 110.7(4) . .
B27 B33 B27 60.6(3) 6 .
B24 B33 B21 119.6(2) 5 .
B1 B33 B21 63.3(2) . .
B27 B33 B21 110.3(4) 6 .
B27 B33 B21 59.9(2) . .
B24 B33 B21 119.6(2) 5 6
B1 B33 B21 63.3(2) . 6
B27 B33 B21 59.9(2) 6 6
B27 B33 B21 110.3(4) . 6
B21 B33 B21 114.6(4) . 6
B40 B34 B30 118.0(3) 4 .
B40 B34 B36 121.6(3) 4 .
B30 B34 B36 59.7(2) . .
B40 B34 B46 113.8(3) 4 4
B30 B34 B46 61.3(2) . 4
B36 B34 B46 112.0(3) . 4
B40 B34 B42 121.1(3) 4 3
B30 B34 B42 110.0(3) . 3
B36 B34 B42 59.3(2) . 3
B46 B34 B42 118.3(3) 4 3
B40 B34 Si2 119.6(3) 4 .
B30 B34 Si2 113.6(3) . .
B36 B34 Si2 110.2(3) . .
B46 B34 Si2 67.5(2) 4 .
B42 B34 Si2 62.4(2) 3 .
B40 B34 B49 64.6(4) 4 .
B30 B34 B49 65.2(4) . .
B36 B34 B49 64.2(4) . .
B46 B34 B49 115.2(4) 4 .
B42 B34 B49 112.3(4) 3 .
Si2 B34 B49 174.2(4) . .
B27 B35 B12 124.8(3) 7_665 .
B27 B35 B5 124.3(3) 7_665 8_665
B12 B35 B5 106.0(3) . 8_665
B27 B35 B29 113.5(3) 7_665 .
B12 B35 B29 61.2(2) . .
B5 B35 B29 109.7(3) 8_665 .
B27 B35 B18 114.0(3) 7_665 8_665
B12 B35 B18 107.7(3) . 8_665
B5 B35 B18 63.0(3) 8_665 8_665
B29 B35 B18 59.1(2) . 8_665
B27 B35 B22 129.9(3) 7_665 .
B12 B35 B22 58.1(2) . .
B5 B35 B22 59.5(2) 8_665 .
B29 B35 B22 108.8(3) . .
B18 B35 B22 110.0(3) 8_665 .
B27 B35 B50 64.3(8) 7_665 7_665
B12 B35 B50 67.0(7) . 7_665
B5 B35 B50 171.1(8) 8_665 7_665
B29 B35 B50 62.5(7) . 7_665
B18 B35 B50 113.0(6) 8_665 7_665
B22 B35 B50 117.6(7) . 7_665
B23 B36 B30 121.2(3) . .
B23 B36 B34 119.9(3) . .
B30 B36 B34 59.3(2) . .
B23 B36 B42 115.5(3) . 3
B30 B36 B42 113.1(3) . 3
B34 B36 B42 63.4(3) . 3
B23 B36 B20 118.4(3) . 6
B30 B36 B20 59.3(2) . 6
B34 B36 B20 110.0(3) . 6
B42 B36 B20 117.9(3) 3 6
B23 B36 B49 65.1(4) . .
B30 B36 B49 65.2(4) . .
B34 B36 B49 64.4(4) . .
B42 B36 B49 115.7(4) 3 .
B20 B36 B49 113.4(4) 6 .
B23 B36 B51 118.8(3) . 3_455
B30 B36 B51 109.5(3) . 3_455
B34 B36 B51 114.2(3) . 3_455
B42 B36 B51 66.7(2) 3 3_455
B20 B36 B51 61.8(2) 6 3_455
B49 B36 B51 174.6(4) . 3_455
B23 B36 Si1 118.8(3) . 3_455
B30 B36 Si1 109.5(3) . 3_455
B34 B36 Si1 114.2(3) . 3_455
B42 B36 Si1 66.7(2) 3 3_455
B20 B36 Si1 61.8(2) 6 3_455
B49 B36 Si1 174.6(4) . 3_455
B51 B36 Si1 0.00(14) 3_455 3_455
B16 B37 B9 114.2(3) . 7_655
B16 B37 B40 118.8(3) . .
B9 B37 B40 59.9(2) 7_655 .
B16 B37 B21 128.9(3) . .
B9 B37 B21 106.5(3) 7_655 .
B40 B37 B21 59.1(2) . .
B16 B37 B37 117.1(2) . 6
B9 B37 B37 58.73(17) 7_655 6
B40 B37 B37 108.5(2) . 6
B21 B37 B37 109.89(19) . 6
B16 B37 B1 129.4(3) . .
B9 B37 B1 105.4(3) 7_655 .
B40 B37 B1 107.7(3) . .
B21 B37 B1 61.2(2) . .
B37 B37 B1 60.23(16) 6 .
B16 B37 Y1 71.1(2) . .
B9 B37 Y1 174.3(3) 7_655 .
B40 B37 Y1 120.0(2) . .
B21 B37 Y1 70.14(19) . .
B37 B37 Y1 117.57(9) 6 .
B1 B37 Y1 69.00(19) . .
B27 B38 B27 62.9(4) 7_665 4
B27 B38 B9 106.4(4) 7_665 .
B27 B38 B9 106.4(4) 4 .
B27 B38 B28 117.8(4) 7_665 .
B27 B38 B28 117.8(4) 4 .
B9 B38 B28 127.5(5) . .
B27 B38 B40 59.3(2) 7_665 7_665
B27 B38 B40 110.5(4) 4 7_665
B9 B38 B40 60.3(2) . 7_665
B28 B38 B40 121.3(2) . 7_665
B27 B38 B40 110.5(4) 7_665 4
B27 B38 B40 59.3(2) 4 4
B9 B38 B40 60.3(2) . 4
B28 B38 B40 121.3(2) . 4
B40 B38 B40 111.1(4) 7_665 4
B27 B38 B49 114.2(4) 7_665 6
B27 B38 B49 174.1(5) 4 6
B9 B38 B49 69.0(4) . 6
B28 B38 B49 68.0(4) . 6
B40 B38 B49 64.2(4) 7_665 6
B40 B38 B49 119.3(5) 4 6
B27 B38 B49 174.1(5) 7_665 .
B27 B38 B49 114.2(4) 4 .
B9 B38 B49 69.0(4) . .
B28 B38 B49 68.0(4) . .
B40 B38 B49 119.3(5) 7_665 .
B40 B38 B49 64.2(4) 4 .
B49 B38 B49 68.2(7) 6 .
B6 B39 B25 123.3(3) 4_545 .
B6 B39 B12 121.2(3) 4_545 .
B25 B39 B12 108.9(3) . .
B6 B39 B29 114.1(3) 4_545 .
B25 B39 B29 111.9(3) . .
B12 B39 B29 61.4(2) . .
B6 B39 B3 115.4(3) 4_545 8_665
B25 B39 B3 63.8(3) . 8_665
B12 B39 B3 110.3(3) . 8_665
B29 B39 B3 60.6(3) . 8_665
B6 B39 B16 124.5(3) 4_545 .
B25 B39 B16 61.5(2) . .
B12 B39 B16 59.5(2) . .
B29 B39 B16 111.3(3) . .
B3 B39 B16 113.8(3) 8_665 .
B34 B40 B27 120.5(3) 4_545 .
B34 B40 B9 124.1(3) 4_545 7_655
B27 B40 B9 103.3(3) . 7_655
B34 B40 B21 123.5(3) 4_545 .
B27 B40 B21 61.0(2) . .
B9 B40 B21 106.8(3) 7_655 .
B34 B40 B38 118.6(3) 4_545 7_655
B27 B40 B38 57.7(3) . 7_655
B9 B40 B38 58.0(3) 7_655 7_655
B21 B40 B38 107.6(3) . 7_655
B34 B40 B37 126.8(3) 4_545 .
B27 B40 B37 107.0(3) . .
B9 B40 B37 58.7(3) 7_655 .
B21 B40 B37 60.7(2) . .
B38 B40 B37 105.9(3) 7_655 .
B34 B40 B49 65.9(4) 4_545 4_545
B27 B40 B49 110.8(4) . 4_545
B9 B40 B49 67.2(4) 7_655 4_545
B21 B40 B49 169.4(4) . 4_545
B38 B40 B49 61.8(4) 7_655 4_545
B37 B40 B49 119.2(4) . 4_545
B41 Rh1 B41 175.7(18) 6_556 .
B41 Rh1 B32 48.6(7) 6_556 8_565
B41 Rh1 B32 135.5(11) . 8_565
B41 Rh1 B32 135.5(11) 6_556 3_456
B41 Rh1 B32 48.6(7) . 3_456
B32 Rh1 B32 86.9(5) 8_565 3_456
B41 Rh1 B18 42.2(7) 6_556 .
B41 Rh1 B18 135.2(10) . .
B32 Rh1 B18 84.5(2) 8_565 .
B32 Rh1 B18 154.5(6) 3_456 .
B41 Rh1 B18 135.2(10) 6_556 6_556
B41 Rh1 B18 42.2(7) . 6_556
B32 Rh1 B18 154.5(6) 8_565 6_556
B32 Rh1 B18 84.5(2) 3_456 6_556
B18 Rh1 B18 93.0(5) . 6_556
B41 Rh1 B3 133.7(11) 6_556 6_556
B41 Rh1 B3 42.4(7) . 6_556
B32 Rh1 B3 152.8(6) 8_565 6_556
B32 Rh1 B3 84.6(2) 3_456 6_556
B18 Rh1 B3 113.0(5) . 6_556
B18 Rh1 B3 49.7(2) 6_556 6_556
B41 Rh1 B3 42.4(7) 6_556 .
B41 Rh1 B3 133.7(11) . .
B32 Rh1 B3 84.6(2) 8_565 .
B32 Rh1 B3 152.8(6) 3_456 .
B18 Rh1 B3 49.7(2) . .
B18 Rh1 B3 113.0(5) 6_556 .
B3 Rh1 B3 91.3(5) 6_556 .
B41 Rh1 B5 47.1(7) 6_556 .
B41 Rh1 B5 135.3(10) . .
B32 Rh1 B5 50.0(2) 8_565 .
B32 Rh1 B5 108.4(5) 3_456 .
B18 Rh1 B5 49.0(2) . .
B18 Rh1 B5 110.7(5) 6_556 .
B3 Rh1 B5 156.5(6) 6_556 .
B3 Rh1 B5 85.51(19) . .
B41 Rh1 B5 135.3(10) 6_556 6_556
B41 Rh1 B5 47.1(7) . 6_556
B32 Rh1 B5 108.4(5) 8_565 6_556
B32 Rh1 B5 50.0(2) 3_456 6_556
B18 Rh1 B5 110.7(5) . 6_556
B18 Rh1 B5 49.0(2) 6_556 6_556
B3 Rh1 B5 85.51(19) 6_556 6_556
B3 Rh1 B5 156.5(6) . 6_556
B5 Rh1 B5 88.2(4) . 6_556
B41 Rh1 B25 133.5(10) 6_556 3_456
B41 Rh1 B25 46.8(7) . 3_456
B32 Rh1 B25 107.3(5) 8_565 3_456
B32 Rh1 B25 49.6(2) 3_456 3_456
B18 Rh1 B25 155.6(6) . 3_456
B18 Rh1 B25 85.06(19) 6_556 3_456
B3 Rh1 B25 48.9(2) 6_556 3_456
B3 Rh1 B25 109.0(5) . 3_456
B5 Rh1 B25 153.0(6) . 3_456
B5 Rh1 B25 86.3(2) 6_556 3_456
B41 Rh1 B25 46.8(7) 6_556 8_565
B41 Rh1 B25 133.5(10) . 8_565
B32 Rh1 B25 49.6(2) 8_565 8_565
B32 Rh1 B25 107.3(5) 3_456 8_565
B18 Rh1 B25 85.06(19) . 8_565
B18 Rh1 B25 155.6(6) 6_556 8_565
B3 Rh1 B25 109.0(5) 6_556 8_565
B3 Rh1 B25 48.9(2) . 8_565
B5 Rh1 B25 86.3(2) . 8_565
B5 Rh1 B25 153.0(6) 6_556 8_565
B25 Rh1 B25 86.8(4) 3_456 8_565
Rh1 B41 B41 2.2(9) . 6_556
Rh1 B41 B18 119.2(9) . 6_556
B41 B41 B18 117.9(3) 6_556 6_556
Rh1 B41 B32 110.7(9) . 3_456
B41 B41 B32 112.8(3) 6_556 3_456
B18 B41 B32 117.8(5) 6_556 3_456
Rh1 B41 B3 119.2(9) . 6_556
B41 B41 B3 117.2(3) 6_556 6_556
B18 B41 B3 66.1(3) 6_556 6_556
B32 B41 B3 117.7(5) 3_456 6_556
Rh1 B41 B25 114.1(9) . 3_456
B41 B41 B25 114.2(3) 6_556 3_456
B18 B41 B25 119.2(5) 6_556 3_456
B32 B41 B25 63.4(3) 3_456 3_456
B3 B41 B25 63.7(3) 6_556 3_456
Rh1 B41 B5 113.6(9) . 6_556
B41 B41 B5 114.8(3) 6_556 6_556
B18 B41 B5 63.7(3) 6_556 6_556
B32 B41 B5 63.8(3) 3_456 6_556
B3 B41 B5 119.5(5) 6_556 6_556
B25 B41 B5 117.7(4) 3_456 6_556
B42 B42 B5 111.9(2) 6_556 .
B42 B42 B36 121.7(2) 6_556 3_455
B5 B42 B36 119.6(3) . 3_455
B42 B42 B34 120.1(2) 6_556 3_455
B5 B42 B34 116.0(3) . 3_455
B36 B42 B34 57.3(2) 3_455 3_455
B42 B42 Si2 64.17(14) 6_556 3_455
B5 B42 Si2 118.7(3) . 3_455
B36 B42 Si2 108.5(3) 3_455 3_455
B34 B42 Si2 62.4(2) 3_455 3_455
B42 B42 B53 64.17(14) 6_556 3_455
B5 B42 B53 118.7(3) . 3_455
B36 B42 B53 108.5(3) 3_455 3_455
B34 B42 B53 62.4(2) 3_455 3_455
Si2 B42 B53 0.00(8) 3_455 3_455
B42 B42 Si1 65.40(13) 6_556 1_455
B5 B42 Si1 128.8(3) . 1_455
B36 B42 Si1 61.9(2) 3_455 1_455
B34 B42 Si1 106.0(3) 3_455 1_455
Si2 B42 Si1 105.8(2) 3_455 1_455
B53 B42 Si1 105.8(2) 3_455 1_455
B15 B43 B7 120.0(5) . .
B15 B43 B6 123.9(4) . 2_565
B7 B43 B6 106.8(4) . 2_565
B15 B43 B6 123.9(4) . 5_565
B7 B43 B6 106.8(4) . 5_565
B6 B43 B6 61.1(3) 2_565 5_565
B15 B43 B14 119.0(2) . .
B7 B43 B14 61.5(2) . .
B6 B43 B14 59.0(2) 2_565 .
B6 B43 B14 109.3(4) 5_565 .
B15 B43 B14 119.0(2) . 6
B7 B43 B14 61.5(2) . 6
B6 B43 B14 109.3(4) 2_565 6
B6 B43 B14 59.0(2) 5_565 6
B14 B43 B14 112.4(4) . 6
B15 B43 B48 65.2(5) . .
B7 B43 B48 174.8(6) . .
B6 B43 B48 68.8(4) 2_565 .
B6 B43 B48 68.8(4) 5_565 .
B14 B43 B48 116.8(3) . .
B14 B43 B48 116.8(3) 6 .
B15 B43 B49 65.4(4) . .
B7 B43 B49 65.5(4) . .
B6 B43 B49 114.9(4) 2_565 .
B6 B43 B49 170.7(5) 5_565 .
B14 B43 B49 62.9(4) . .
B14 B43 B49 118.0(5) 6 .
B48 B43 B49 118.6(5) . .
B15 B43 B49 65.4(4) . 6
B7 B43 B49 65.5(4) . 6
B6 B43 B49 170.7(5) 2_565 6
B6 B43 B49 114.9(4) 5_565 6
B14 B43 B49 118.0(5) . 6
B14 B43 B49 62.9(4) 6 6
B48 B43 B49 118.6(5) . 6
B49 B43 B49 67.6(7) . 6
B17 B44 B4 109.2(4) . 6_556
B17 B44 B4 109.2(4) . .
B4 B44 B4 58.7(3) 6_556 .
B17 B44 B51 112.8(4) . 3_456
B4 B44 B51 128.1(3) 6_556 3_456
B4 B44 B51 128.1(3) . 3_456
B17 B44 Si1 112.8(4) . 3_456
B4 B44 Si1 128.1(3) 6_556 3_456
B4 B44 Si1 128.1(3) . 3_456
B51 B44 Si1 0.00(16) 3_456 3_456
B17 B44 B13 63.3(2) . .
B4 B44 B13 108.3(4) 6_556 .
B4 B44 B13 59.4(2) . .
B51 B44 B13 117.0(2) 3_456 .
Si1 B44 B13 117.0(2) 3_456 .
B17 B44 B13 63.3(2) . 6_556
B4 B44 B13 59.4(2) 6_556 6_556
B4 B44 B13 108.3(4) . 6_556
B51 B44 B13 117.0(2) 3_456 6_556
Si1 B44 B13 117.0(2) 3_456 6_556
B13 B44 B13 114.4(4) . 6_556
B45 B45 B1 122.0(6) 5 .
B45 B45 B2 121.1(6) 5 .
B1 B45 B2 116.8(4) . .
B45 B45 Y1 117.63(12) 5 .
B1 B45 Y1 75.91(17) . .
B2 B45 Y1 75.97(17) . .
B45 B45 Y1 117.63(12) 5 6
B1 B45 Y1 75.91(17) . 6
B2 B45 Y1 75.97(17) . 6
Y1 B45 Y1 124.7(2) . 6
B46 B46 B25 111.2(2) 6_556 .
B46 B46 B30 121.0(2) 6_556 4_545
B25 B46 B30 116.4(3) . 4_545
B46 B46 B34 120.8(2) 6_556 4_545
B25 B46 B34 121.1(3) . 4_545
B30 B46 B34 56.1(2) 4_545 4_545
B46 B46 B52 64.75(13) 6_556 7_655
B25 B46 B52 118.2(3) . 7_655
B30 B46 B52 63.2(2) 4_545 7_655
B34 B46 B52 107.8(3) 4_545 7_655
B46 B46 Si4 64.75(13) 6_556 7_655
B25 B46 Si4 118.2(3) . 7_655
B30 B46 Si4 63.2(2) 4_545 7_655
B34 B46 Si4 107.8(3) 4_545 7_655
B52 B46 Si4 0.00(17) 7_655 7_655
B46 B46 Si2 66.05(13) 6_556 7_656
B25 B46 Si2 129.9(3) . 7_656
B30 B46 Si2 103.9(3) 4_545 7_656
B34 B46 Si2 60.03(19) 4_545 7_656
B52 B46 Si2 105.5(2) 7_655 7_656
Si4 B46 Si2 105.5(2) 7_655 7_656
B8 B47 B4 109.5(4) . 2
B8 B47 B4 109.5(4) . 5_556
B4 B47 B4 59.0(3) 2 5_556
B8 B47 Si2 114.4(4) . 7_656
B4 B47 Si2 126.4(3) 2 7_656
B4 B47 Si2 126.4(3) 5_556 7_656
B8 B47 B53 114.4(4) . 7_656
B4 B47 B53 126.4(3) 2 7_656
B4 B47 B53 126.4(3) 5_556 7_656
Si2 B47 B53 0.000(8) 7_656 7_656
B8 B47 B19 63.8(2) . .
B4 B47 B19 59.1(2) 2 .
B4 B47 B19 108.4(4) 5_556 .
Si2 B47 B19 117.5(2) 7_656 .
B53 B47 B19 117.5(2) 7_656 .
B8 B47 B19 63.8(2) . 6_556
B4 B47 B19 108.4(4) 2 6_556
B4 B47 B19 59.1(2) 5_556 6_556
Si2 B47 B19 117.5(2) 7_656 6_556
B53 B47 B19 117.5(2) 7_656 6_556
B19 B47 B19 114.9(4) . 6_556
B43 B48 B29 119.0(4) . 3_455
B43 B48 B29 119.0(4) . 8_565
B29 B48 B29 119.3(7) 3_455 8_565
B43 B48 B15 51.7(4) . .
B29 B48 B15 101.0(5) 3_455 .
B29 B48 B15 101.0(5) 8_565 .
B43 B48 B10 98.8(6) . 6
B29 B48 B10 101.8(6) 3_455 6
B29 B48 B10 53.5(3) 8_565 6
B15 B48 B10 53.8(4) . 6
B43 B48 B10 98.8(6) . .
B29 B48 B10 53.5(3) 3_455 .
B29 B48 B10 101.8(6) 8_565 .
B15 B48 B10 53.8(4) . .
B10 B48 B10 55.2(4) 6 .
B43 B48 B50 158.4(10) . 5
B29 B48 B50 59.8(4) 3_455 5
B29 B48 B50 59.8(4) 8_565 5
B15 B48 B50 106.7(9) . 5
B10 B48 B50 62.4(7) 6 5
B10 B48 B50 62.4(7) . 5
B43 B48 B6 52.1(4) . 5_565
B29 B48 B6 139.6(6) 3_455 5_565
B29 B48 B6 91.1(3) 8_565 5_565
B15 B48 B6 98.0(6) . 5_565
B10 B48 B6 118.1(4) 6 5_565
B10 B48 B6 150.5(7) . 5_565
B50 B48 B6 144.6(7) 5 5_565
B43 B48 B6 52.1(4) . 2_565
B29 B48 B6 91.1(3) 3_455 2_565
B29 B48 B6 139.6(6) 8_565 2_565
B15 B48 B6 98.0(6) . 2_565
B10 B48 B6 150.5(7) 6 2_565
B10 B48 B6 118.1(4) . 2_565
B50 B48 B6 144.6(7) 5 2_565
B6 B48 B6 51.0(4) 5_565 2_565
B14 B49 B38 142.6(7) . .
B14 B49 B43 53.2(3) . .
B38 B49 B43 112.1(6) . .
B14 B49 B15 96.6(5) . .
B38 B49 B15 92.6(5) . .
B43 B49 B15 49.3(4) . .
B14 B49 B40 113.6(6) . 4
B38 B49 B40 54.0(3) . 4
B43 B49 B40 142.6(7) . 4
B15 B49 B40 146.0(7) . 4
B14 B49 B7 53.1(3) . .
B38 B49 B7 90.3(5) . .
B43 B49 B7 50.7(4) . .
B15 B49 B7 93.7(5) . .
B40 B49 B7 92.5(5) 4 .
B14 B49 B23 115.9(6) . .
B38 B49 B23 98.3(5) . .
B43 B49 B23 94.9(5) . .
B15 B49 B23 52.2(3) . .
B40 B49 B23 120.0(6) 4 .
B7 B49 B23 144.9(6) . .
B14 B49 B36 93.7(5) . .
B38 B49 B36 121.1(6) . .
B43 B49 B36 117.6(6) . .
B15 B49 B36 96.7(5) . .
B40 B49 B36 96.5(5) 4 .
B7 B49 B36 146.2(6) . .
B23 B49 B36 49.5(3) . .
B14 B49 B34 94.1(5) . .
B38 B49 B34 97.5(5) . .
B43 B49 B34 146.8(6) . .
B15 B49 B34 146.9(7) . .
B40 B49 B34 49.5(3) 4 .
B7 B49 B34 117.5(6) . .
B23 B49 B34 95.1(5) . .
B36 B49 B34 51.4(3) . .
B14 B49 B30 49.4(3) . .
B38 B49 B30 146.3(6) . .
B43 B49 B30 97.5(5) . .
B15 B49 B30 119.6(6) . .
B40 B49 B30 92.7(5) 4 .
B7 B49 B30 96.7(5) . .
B23 B49 B30 94.7(5) . .
B36 B49 B30 50.5(3) . .
B34 B49 B30 50.2(3) . .
B14 B49 B28 145.5(6) . .
B38 B49 B28 50.9(4) . .
B43 B49 B28 93.3(5) . .
B15 B49 B28 49.4(4) . .
B40 B49 B28 98.1(5) 4 .
B7 B49 B28 114.8(6) . .
B23 B49 B28 52.2(3) . .
B36 B49 B28 96.1(5) . .
B34 B49 B28 117.6(6) . .
B30 B49 B28 146.0(6) . .
B14 B49 B9 93.2(5) . .
B38 B49 B9 50.4(4) . .
B43 B49 B9 92.3(5) . .
B15 B49 B9 114.7(6) . .
B40 B49 B9 51.2(3) 4 .
B7 B49 B9 46.7(3) . .
B23 B49 B9 148.0(6) . .
B36 B49 B9 146.8(6) . .
B34 B49 B9 95.7(5) . .
B30 B49 B9 115.3(6) . .
B28 B49 B9 96.4(5) . .
B29 B50 B29 115.4(13) 4_545 7_655
B29 B50 B27 148.7(10) 4_545 .
B29 B50 B27 94.9(3) 7_655 .
B29 B50 B27 94.9(3) 4_545 6
B29 B50 B27 148.7(10) 7_655 6
B27 B50 B27 54.2(7) . 6
B29 B50 B35 144.7(14) 4_545 7_655
B29 B50 B35 53.1(3) 7_655 7_655
B27 B50 B35 50.8(5) . 7_655
B27 B50 B35 97.5(10) 6 7_655
B29 B50 B35 53.1(3) 4_545 4_545
B29 B50 B35 144.7(14) 7_655 4_545
B27 B50 B35 97.5(10) . 4_545
B27 B50 B35 50.8(5) 6 4_545
B35 B50 B35 113.8(12) 7_655 4_545
B29 B50 B48 57.8(6) 4_545 5
B29 B50 B48 57.8(6) 7_655 5
B27 B50 B48 152.6(4) . 5
B27 B50 B48 152.6(4) 6 5
B35 B50 B48 104.3(9) 7_655 5
B35 B50 B48 104.3(9) 4_545 5
B29 B50 B10 51.3(5) 4_545 2
B29 B50 B10 96.8(10) 7_655 2
B27 B50 B10 136.6(13) . 2
B27 B50 B10 109.0(8) 6 2
B35 B50 B10 148.3(9) 7_655 2
B35 B50 B10 96.6(3) 4_545 2
B48 B50 B10 57.3(7) 5 2
B29 B50 B10 96.8(10) 4_545 5
B29 B50 B10 51.3(5) 7_655 5
B27 B50 B10 109.0(8) . 5
B27 B50 B10 136.6(13) 6 5
B35 B50 B10 96.6(3) 7_655 5
B35 B50 B10 148.3(9) 4_545 5
B48 B50 B10 57.3(7) 5 5
B10 B50 B10 52.1(7) 2 5
B29 B50 B12 52.7(5) 4_545 4_545
B29 B50 B12 94.3(10) 7_655 4_545
B27 B50 B12 120.6(12) . 4_545
B27 B50 B12 98.1(8) 6 4_545
B35 B50 B12 92.8(10) 7_655 4_545
B35 B50 B12 51.1(5) 4_545 4_545
B48 B50 B12 64.9(8) 5 4_545
B10 B50 B12 100.0(8) 2 4_545
B10 B50 B12 121.9(12) 5 4_545
B29 B50 B12 94.3(10) 4_545 7_655
B29 B50 B12 52.7(5) 7_655 7_655
B27 B50 B12 98.1(8) . 7_655
B27 B50 B12 120.6(12) 6 7_655
B35 B50 B12 51.1(5) 7_655 7_655
B35 B50 B12 92.8(10) 4_545 7_655
B48 B50 B12 64.9(8) 5 7_655
B10 B50 B12 121.9(12) 2 7_655
B10 B50 B12 100.0(8) 5 7_655
B12 B50 B12 47.6(6) 4_545 7_655

loop_
_geom_bond_atom_site_label_1
_geom_bond_atom_site_label_2
_geom_bond_distance
_geom_bond_site_symmetry_2
Y1 B45 2.465(3) .
Y1 B32 2.609(4) .
Y1 B1 2.688(4) .
Y1 B2 2.692(4) .
Y1 B31 2.712(4) .
Y1 B21 2.715(4) .
Y1 B37 2.716(4) .
Y1 B16 2.716(4) .
Y1 B11 2.728(4) .
Y1 B26 2.728(4) .
Y1 B22 2.730(4) .
Y1 B26 2.740(5) 2
Si1 B44 1.834(7) 3_556
Si1 B20 2.030(5) 8_665
Si1 B20 2.030(5) 3_556
Si1 B36 2.060(5) 3
Si1 B36 2.060(5) 8_666
Si1 B42 2.144(5) 6_656
Si1 B42 2.144(5) 1_655
Si2 B47 1.838(7) 7_664
Si2 B34 2.048(5) 6_554
Si2 B34 2.048(5) .
Si2 B42 2.049(5) 8_664
Si2 B42 2.049(5) 3
Si2 B46 2.184(5) 4
Si2 B46 2.184(5) 7_664
Si3 B32 2.011(5) 6_556
Si3 B32 2.011(5) .
Si3 B17 2.054(7) .
Si3 B8 2.069(7) .
Si3 Y1 2.7613(15) 6_556
Si3 Rh1 2.924(11) 3_556
Si4 B52 1.755(6) 5_566
Si4 Si4 1.755(6) 5_566
Si4 B20 2.032(5) 6_556
Si4 B20 2.032(5) .
Si4 B30 2.067(5) 6
Si4 B30 2.067(5) 1_556
Si4 B46 2.078(5) 4_556
Si4 B46 2.078(5) 7_665
B1 B33 1.750(9) .
B1 B45 1.830(9) .
B1 B37 1.866(7) .
B1 B37 1.866(7) 6
B1 B21 1.889(6) 6
B1 B21 1.889(6) .
B1 Y1 2.688(4) 6
B2 B24 1.744(8) .
B2 B45 1.834(8) .
B2 B11 1.870(7) .
B2 B11 1.870(7) 6
B2 B31 1.886(6) .
B2 B31 1.886(6) 6
B2 Y1 2.692(4) 6
B3 B41 1.728(7) 6_556
B3 B20 1.749(6) .
B3 B39 1.771(6) 8_565
B3 B29 1.784(6) 8_565
B3 B25 1.861(6) 8_565
B3 B18 1.874(6) .
B3 Rh1 2.239(9) .
B4 B18 1.669(6) .
B4 B4 1.795(9) 6_556
B4 B19 1.817(6) 2
B4 B47 1.823(7) 5_556
B4 B13 1.825(6) .
B4 B44 1.832(7) .
B5 B35 1.764(6) 8_565
B5 B41 1.800(7) 6_556
B5 B22 1.805(6) 8_565
B5 B42 1.807(6) .
B5 B18 1.853(6) .
B5 B32 1.863(6) 8_565
B5 Rh1 2.251(9) .
B6 B39 1.631(6) 4
B6 B7 1.713(7) .
B6 B14 1.730(6) .
B6 B14 1.746(6) 2_565
B6 B43 1.754(7) 5_565
B6 B6 1.784(9) 6
B6 B48 2.072(12) 5_565
B7 B9 1.658(8) .
B7 B6 1.713(7) 6
B7 B43 1.733(9) .
B7 B14 1.802(6) .
B7 B14 1.802(6) 6
B7 B49 2.038(13) .
B7 B49 2.038(13) 6
B8 B47 1.720(9) .
B8 B26 1.831(7) .
B8 B26 1.831(7) 6_556
B8 B19 1.895(6) .
B8 B19 1.895(6) 6_556
B8 Y1 2.985(4) 6_556
B9 B38 1.763(9) .
B9 B37 1.785(7) 7_665
B9 B37 1.785(7) 4
B9 B40 1.806(6) 4
B9 B40 1.806(6) 7_665
B9 B49 2.137(13) .
B9 B49 2.137(13) 6
B10 B29 1.741(6) 3_455
B10 B15 1.758(7) .
B10 B24 1.762(7) .
B10 B23 1.790(6) .
B10 B31 1.796(6) 6
B10 B10 1.803(9) 6
B10 B48 1.947(12) .
B10 B50 2.05(2) 5
B11 B22 1.721(6) .
B11 B28 1.804(7) .
B11 B23 1.808(6) 6
B11 B31 1.842(6) .
B11 B11 1.850(9) 6
B12 B12 1.680(9) 6
B12 B39 1.755(6) .
B12 B35 1.762(6) .
B12 B22 1.767(6) .
B12 B16 1.771(6) .
B12 B29 1.798(6) .
B12 B50 2.08(2) 7_665
B13 B26 1.832(6) 2
B13 B19 1.840(6) 2
B13 B44 1.854(6) .
B13 B31 1.857(6) .
B13 B17 1.883(6) .
B14 B30 1.701(6) .
B14 B6 1.746(6) 2_565
B14 B14 1.776(8) 2_565
B14 B43 1.793(6) .
B14 B49 1.993(12) .
B15 B43 1.678(8) .
B15 B28 1.726(8) .
B15 B10 1.758(7) 6
B15 B23 1.788(5) 6
B15 B23 1.788(5) .
B15 B48 1.940(14) .
B15 B49 2.012(13) 6
B15 B49 2.012(13) .
B16 B37 1.758(6) .
B16 B39 1.812(6) .
B16 B32 1.818(6) .
B16 B25 1.822(6) .
B16 B22 1.873(6) .
B17 B44 1.727(9) .
B17 B26 1.820(7) 2
B17 B26 1.820(7) 5_556
B17 B13 1.883(6) 6_556
B17 Y1 2.991(3) 6_556
B18 B41 1.709(7) 6_556
B18 B29 1.753(6) 8_565
B18 B35 1.782(6) 8_565
B18 Rh1 2.220(9) .
B19 B4 1.817(6) 2
B19 B26 1.837(6) .
B19 B13 1.840(6) 2
B19 B21 1.851(6) .
B19 B47 1.860(6) .
B20 B30 1.806(6) 6
B20 B20 1.822(9) 6_556
B20 B36 1.884(6) 6
B20 Si1 2.030(5) 3_456
B20 B51 2.030(5) 3_456
B21 B40 1.813(6) .
B21 B27 1.817(6) .
B21 B37 1.842(6) .
B21 B33 1.846(6) .
B22 B32 1.804(6) .
B22 B5 1.805(6) 8_665
B22 B35 1.869(6) .
B23 B36 1.719(6) .
B23 B31 1.805(6) 6
B23 B11 1.808(6) 6
B23 B28 1.832(6) .
B23 B49 2.052(12) .
B24 B33 1.638(8) 5
B24 B10 1.762(7) 6
B24 B31 1.851(5) .
B24 B31 1.851(5) 6
B25 B39 1.750(6) .
B25 B41 1.799(7) 3_556
B25 B46 1.829(6) .
B25 B32 1.851(6) .
B25 B3 1.861(6) 8_665
B25 Rh1 2.255(9) 3_556
B26 B26 1.782(9) 6_556
B26 B26 1.803(9) 2
B26 B17 1.820(7) 5_556
B26 B13 1.832(6) 2
B26 Y1 2.740(5) 2
B27 B35 1.708(6) 7_655
B27 B38 1.735(7) 7_655
B27 B40 1.765(6) .
B27 B33 1.793(7) .
B27 B27 1.810(9) 6
B27 B50 1.99(2) .
B28 B38 1.768(9) .
B28 B11 1.804(7) 6
B28 B23 1.832(6) 6
B28 B49 2.113(13) 6
B28 B49 2.113(13) .
B29 B10 1.741(6) 3
B29 B18 1.753(6) 8_665
B29 B39 1.767(6) .
B29 B35 1.771(6) .
B29 B3 1.784(6) 8_665
B29 B48 1.922(8) 3
B29 B50 1.963(14) 7_665
B30 B34 1.754(6) .
B30 B36 1.761(6) .
B30 B20 1.806(6) 6
B30 B46 1.852(6) 4
B30 Si4 2.067(5) 1_554
B30 B52 2.067(5) 1_554
B30 B49 2.071(13) .
B31 B10 1.796(6) 6
B31 B23 1.805(6) 6
B32 B41 1.723(6) 3_556
B32 B5 1.863(6) 8_665
B32 Rh1 2.148(9) 3_556
B33 B24 1.638(8) 5
B33 B27 1.793(7) 6
B33 B21 1.846(6) 6
B34 B40 1.715(6) 4
B34 B36 1.785(6) .
B34 B46 1.874(6) 4
B34 B42 1.899(6) 3
B34 B49 2.059(13) .
B35 B27 1.708(6) 7_665
B35 B5 1.764(6) 8_665
B35 B18 1.782(6) 8_665
B35 B50 1.996(14) 7_665
B36 B42 1.825(6) 3
B36 B20 1.884(6) 6
B36 B49 2.056(13) .
B36 B51 2.060(5) 3_455
B36 Si1 2.060(5) 3_455
B37 B9 1.785(7) 7_655
B37 B40 1.833(6) .
B37 B37 1.853(9) 6
B38 B27 1.735(7) 7_665
B38 B27 1.735(7) 4
B38 B40 1.829(6) 7_665
B38 B40 1.829(6) 4
B38 B49 1.994(13) 6
B38 B49 1.994(13) .
B39 B6 1.631(6) 4_545
B39 B3 1.771(6) 8_665
B40 B34 1.715(6) 4_545
B40 B9 1.806(5) 7_655
B40 B38 1.829(6) 7_655
B40 B49 2.038(12) 4_545
Rh1 B41 0.812(8) 6_556
Rh1 B41 0.812(8) .
Rh1 B32 2.148(9) 8_565
Rh1 B32 2.148(9) 3_456
Rh1 B18 2.220(9) 6_556
Rh1 B3 2.239(9) 6_556
Rh1 B5 2.251(9) 6_556
Rh1 B25 2.255(9) 3_456
Rh1 B25 2.255(9) 8_565
B41 B41 1.622(17) 6_556
B41 B18 1.709(7) 6_556
B41 B32 1.723(6) 3_456
B41 B3 1.728(7) 6_556
B41 B25 1.799(7) 3_456
B41 B5 1.800(7) 6_556
B42 B42 1.785(10) 6_556
B42 B36 1.825(6) 3_455
B42 B34 1.899(6) 3_455
B42 Si2 2.049(5) 3_455
B42 B53 2.049(5) 3_455
B42 Si1 2.144(5) 1_455
B43 B6 1.754(7) 2_565
B43 B6 1.754(7) 5_565
B43 B14 1.793(6) 6
B43 B48 1.906(14) .
B43 B49 2.010(13) .
B43 B49 2.010(13) 6
B44 B4 1.832(7) 6_556
B44 B51 1.834(7) 3_456
B44 Si1 1.834(7) 3_456
B44 B13 1.854(6) 6_556
B45 B45 1.631(12) 5
B45 Y1 2.465(3) 6
B46 B46 1.773(9) 6_556
B46 B30 1.852(6) 4_545
B46 B34 1.874(6) 4_545
B46 B52 2.078(5) 7_655
B46 Si4 2.078(5) 7_655
B46 Si2 2.184(5) 7_656
B47 B4 1.823(7) 2
B47 B4 1.823(7) 5_556
B47 Si2 1.838(7) 7_656
B47 B53 1.838(7) 7_656
B47 B19 1.860(6) 6_556
B48 B29 1.922(8) 3_455
B48 B29 1.922(8) 8_565
B48 B10 1.947(12) 6
B48 B50 2.01(3) 5
B48 B6 2.072(12) 5_565
B48 B6 2.072(12) 2_565
B49 B40 2.038(12) 4
B50 B29 1.963(14) 4_545
B50 B29 1.963(14) 7_655
B50 B27 1.99(2) 6
B50 B35 1.996(14) 7_655
B50 B35 1.996(14) 4_545
B50 B48 2.01(3) 5
B50 B10 2.05(2) 2
B50 B10 2.05(2) 5
B50 B12 2.08(2) 4_545
B50 B12 2.08(2) 7_655
